data_7059190
loop_
_publ_author_name
'Lu, Jun-Jian'
'Liang, Xiao'
'Luo, Xu-Feng'
'Wu, Zheng-Guang'
'Zheng, You-Xuan'

_publ_section_title
;
 Efficient blue, green and red iridium(iii) complexes with
 noncovalently-linked pyrazole/pyrazolide rings for organic light-emitting
 diodes
;
_journal_issue 2
_journal_name_full 'New Journal of Chemistry'
_journal_page_first 530
_journal_page_last 536
_journal_paper_doi 10.1039/C9NJ05218F
_journal_volume 44
_journal_year 2020
_chemical_formula_moiety 'C28 H19 F4 Ir N6'
_chemical_formula_sum 'C28 H19 F4 Ir N6'
_chemical_formula_weight 707.69
_space_group_crystal_system monoclinic
_space_group_IT_number 14
_space_group_name_Hall '-P 2yn'
_space_group_name_H-M_alt 'P 1 21/n 1'
_atom_sites_solution_hydrogens mixed
_audit_creation_date 2019-11-06
_audit_creation_method
;
Olex2 1.3-dev
(compiled 2019.10.03 svn.r3666 for OlexSys, GUI svn.r5830)
;
_audit_update_record
;
2019-11-29 deposited with the CCDC.	2019-12-04 downloaded from the CCDC.
;
_cell_angle_alpha 90
_cell_angle_beta 102.849(3)
_cell_angle_gamma 90
_cell_formula_units_Z 4
_cell_length_a 12.558(2)
_cell_length_b 13.064(2)
_cell_length_c 15.875(3)
_cell_measurement_reflns_used 3432
_cell_measurement_temperature 296(2)
_cell_measurement_theta_max 22.71
_cell_measurement_theta_min 2.28
_cell_volume 2539.2(7)
_computing_molecular_graphics 'Olex2 1.3-dev (Dolomanov et al., 2009)'
_computing_publication_material 'Olex2 1.3-dev (Dolomanov et al., 2009)'
_computing_structure_refinement 'SHELXL 2018/3 (Sheldrick, 2015)'
_computing_structure_solution 'SHELXT 2014/4 (Sheldrick, 2014)'
_diffrn_ambient_temperature 296.15
_diffrn_measured_fraction_theta_full 0.999
_diffrn_measured_fraction_theta_max 0.995
_diffrn_measurement_device_type 'Bruker APEX-II CCD'
_diffrn_measurement_method '\f and \w scans'
_diffrn_radiation_type MoK\a
_diffrn_radiation_wavelength 0.71073
_diffrn_reflns_av_R_equivalents 0.0533
_diffrn_reflns_av_unetI/netI 0.0621
_diffrn_reflns_Laue_measured_fraction_full 0.999
_diffrn_reflns_Laue_measured_fraction_max 0.995
_diffrn_reflns_limit_h_max 16
_diffrn_reflns_limit_h_min -16
_diffrn_reflns_limit_k_max 15
_diffrn_reflns_limit_k_min -17
_diffrn_reflns_limit_l_max 10
_diffrn_reflns_limit_l_min -20
_diffrn_reflns_number 17357
_diffrn_reflns_point_group_measured_fraction_full 0.999
_diffrn_reflns_point_group_measured_fraction_max 0.995
_diffrn_reflns_theta_full 25.242
_diffrn_reflns_theta_max 27.653
_diffrn_reflns_theta_min 1.877
_exptl_absorpt_coefficient_mu 5.318
_exptl_absorpt_correction_T_max 0.7456
_exptl_absorpt_correction_T_min 0.5441
_exptl_absorpt_correction_type multi-scan
_exptl_absorpt_process_details sadabs
_exptl_crystal_density_diffrn 1.851
_exptl_crystal_description block
_exptl_crystal_F_000 1368
_exptl_crystal_size_max 0.15
_exptl_crystal_size_mid 0.12
_exptl_crystal_size_min 0.09
_refine_diff_density_max 0.792
_refine_diff_density_min -0.752
_refine_diff_density_rms 0.121
_refine_ls_extinction_method none
_refine_ls_goodness_of_fit_ref 0.976
_refine_ls_hydrogen_treatment mixed
_refine_ls_matrix_type full
_refine_ls_number_parameters 355
_refine_ls_number_reflns 5891
_refine_ls_number_restraints 0
_refine_ls_restrained_S_all 0.976
_refine_ls_R_factor_all 0.0606
_refine_ls_R_factor_gt 0.0347
_refine_ls_shift/su_max 0.001
_refine_ls_shift/su_mean 0.000
_refine_ls_structure_factor_coef Fsqd
_refine_ls_weighting_details 'w=1/[\s^2^(Fo^2^)+(0.0225P)^2^] where P=(Fo^2^+2Fc^2^)/3'
_refine_ls_weighting_scheme calc
_refine_ls_wR_factor_gt 0.0621
_refine_ls_wR_factor_ref 0.0706
_reflns_Friedel_coverage 0.000
_reflns_number_gt 4275
_reflns_number_total 5891
_reflns_threshold_expression 'I > 2\s(I)'
_cod_data_source_file c9nj05218f2.cif
_cod_data_source_block 20181219zyx_lu01_0m_a
_cod_depositor_comments 'Adding full bibliography for 7059190.cif.'
_cod_original_cell_volume 2539.3(7)
_cod_database_code 7059190
_shelx_shelxl_version_number 2018/3
_shelx_space_group_comment
;
The symmetry employed for this shelxl refinement is uniquely defined
by the following loop, which should always be used as a source of
symmetry information in preference to the above space-group names.
They are only intended as comments.
;
_shelx_estimated_absorpt_t_max 0.646
_shelx_estimated_absorpt_t_min 0.503
_olex2_refinement_description
;
1. Fixed Uiso
 At 1.2 times of:
  All C(H) groups, All N(H) groups
2.a Aromatic/amide H refined with riding coordinates:
 C2(H2), C4(H4), C8(H8), C9(H9), C10(H10), C11(H11), C13(H13), C15(H15),
 C19(H19), C20(H20), C21(H21), C22(H22), C23(H23), C24(H24), C25(H25), C26(H26),
  C27(H27), C28(H28)
;
_olex2_submission_special_instructions 'No special instructions were received'

loop_
_space_group_symop_operation_xyz
'x, y, z'
'-x+1/2, y+1/2, -z+1/2'
'-x, -y, -z'
'x-1/2, -y-1/2, z-1/2'

loop_
_atom_site_label
_atom_site_type_symbol
_atom_site_fract_x
_atom_site_fract_y
_atom_site_fract_z
_atom_site_U_iso_or_equiv
_atom_site_adp_type
_atom_site_occupancy
_atom_site_site_symmetry_order
_atom_site_calc_flag
_atom_site_refinement_flags_posn
_atom_site_refinement_flags_adp
_atom_site_disorder_assembly
_atom_site_disorder_group
C1 C -0.5853(4) -0.3592(3) -0.7508(3) 0.0369(11) Uani 1 1 d . . . .
C2 C -0.6531(4) -0.2994(4) -0.7121(4) 0.0468(13) Uani 1 1 d . . . .
H2 H -0.626029 -0.242068 -0.679627 0.056 Uiso 1 1 calc R U . .
C3 C -0.7606(4) -0.3270(4) -0.7230(4) 0.0577(15) Uani 1 1 d . . . .
C4 C -0.8055(4) -0.4123(4) -0.7672(4) 0.0572(16) Uani 1 1 d . . . .
H4 H -0.878146 -0.430401 -0.771338 0.069 Uiso 1 1 calc R U . .
C5 C -0.7379(4) -0.4688(4) -0.8047(4) 0.0469(13) Uani 1 1 d . . . .
C6 C -0.6290(4) -0.4456(3) -0.8000(3) 0.0391(12) Uani 1 1 d . . . .
C7 C -0.5554(4) -0.5014(3) -0.8422(3) 0.0397(12) Uani 1 1 d . . . .
C8 C -0.5796(5) -0.5836(4) -0.8984(4) 0.0531(14) Uani 1 1 d . . . .
H8 H -0.650288 -0.609562 -0.912313 0.064 Uiso 1 1 calc R U . .
C9 C -0.5002(6) -0.6265(4) -0.9334(4) 0.0626(17) Uani 1 1 d . . . .
H9 H -0.516916 -0.681539 -0.971187 0.075 Uiso 1 1 calc R U . .
C10 C -0.3952(5) -0.5885(4) -0.9127(4) 0.0622(17) Uani 1 1 d . . . .
H10 H -0.340058 -0.618112 -0.935114 0.075 Uiso 1 1 calc R U . .
C11 C -0.3743(4) -0.5062(4) -0.8586(4) 0.0523(14) Uani 1 1 d . . . .
H11 H -0.304252 -0.478771 -0.845840 0.063 Uiso 1 1 calc R U . .
C12 C -0.3978(4) -0.4210(4) -0.6309(4) 0.0433(13) Uani 1 1 d . . . .
C13 C -0.3916(4) -0.5275(4) -0.6222(4) 0.0497(13) Uani 1 1 d . . . .
H13 H -0.400185 -0.569364 -0.670636 0.060 Uiso 1 1 calc R U . .
C14 C -0.3727(5) -0.5691(5) -0.5411(5) 0.0685(18) Uani 1 1 d . . . .
C15 C -0.3553(5) -0.5138(5) -0.4671(4) 0.0681(18) Uani 1 1 d . . . .
H15 H -0.340834 -0.544910 -0.413067 0.082 Uiso 1 1 calc R U . .
C16 C -0.3602(5) -0.4104(5) -0.4763(4) 0.0586(16) Uani 1 1 d . . . .
C17 C -0.3804(4) -0.3613(4) -0.5549(3) 0.0437(13) Uani 1 1 d . . . .
C18 C -0.3878(4) -0.2503(4) -0.5688(3) 0.0453(13) Uani 1 1 d . . . .
C19 C -0.3787(5) -0.1742(5) -0.5069(4) 0.0661(17) Uani 1 1 d . . . .
H19 H -0.366766 -0.192076 -0.448855 0.079 Uiso 1 1 calc R U . .
C20 C -0.3871(5) -0.0721(5) -0.5301(5) 0.0682(18) Uani 1 1 d . . . .
H20 H -0.380652 -0.021442 -0.488143 0.082 Uiso 1 1 calc R U . .
C21 C -0.4051(4) -0.0464(4) -0.6158(4) 0.0599(16) Uani 1 1 d . . . .
H21 H -0.411571 0.021813 -0.632808 0.072 Uiso 1 1 calc R U . .
C22 C -0.4134(4) -0.1227(4) -0.6757(4) 0.0494(14) Uani 1 1 d . . . .
H22 H -0.424183 -0.104979 -0.733741 0.059 Uiso 1 1 calc R U . .
C23 C -0.4215(5) -0.1319(4) -0.9456(4) 0.0600(17) Uani 1 1 d . . . .
H23 H -0.384357 -0.093133 -0.978948 0.072 Uiso 1 1 calc R U . .
C24 C -0.5298(6) -0.1283(4) -0.9514(4) 0.0655(18) Uani 1 1 d . . . .
H24 H -0.580611 -0.087819 -0.988404 0.079 Uiso 1 1 calc R U . .
C25 C -0.5498(5) -0.1966(4) -0.8913(4) 0.0552(15) Uani 1 1 d . . . .
H25 H -0.617960 -0.210153 -0.880018 0.066 Uiso 1 1 calc R U . .
C26 C -0.1698(4) -0.3844(4) -0.6800(4) 0.0558(15) Uani 1 1 d . . . .
H26 H -0.179552 -0.430178 -0.637529 0.067 Uiso 1 1 calc R U . .
C27 C -0.0707(4) -0.3593(4) -0.6960(4) 0.0602(17) Uani 1 1 d . . . .
H27 H -0.002362 -0.382983 -0.667314 0.072 Uiso 1 1 calc R U . .
C28 C -0.0934(4) -0.2930(4) -0.7623(4) 0.0574(16) Uani 1 1 d . . . .
H28 H -0.042291 -0.262011 -0.788384 0.069 Uiso 1 1 calc R U . .
F1 F -0.8261(3) -0.2694(3) -0.6845(3) 0.0965(14) Uani 1 1 d . . . .
F2 F -0.7836(2) -0.5539(2) -0.8483(2) 0.0719(10) Uani 1 1 d . . . .
F3 F -0.3682(4) -0.6734(2) -0.5343(3) 0.0975(14) Uani 1 1 d . . . .
F4 F -0.3446(4) -0.3536(3) -0.4020(2) 0.0921(13) Uani 1 1 d . . . .
Ir01 Ir -0.42392(2) -0.33998(2) -0.74161(2) 0.03437(7) Uani 1 1 d . . . .
N1 N -0.4554(3) -0.2410(3) -0.8512(3) 0.0425(10) Uani 1 1 d . . . .
N2 N -0.3744(4) -0.1996(3) -0.8847(3) 0.0520(12) Uani 1 1 d . . . .
N3 N -0.4513(3) -0.4632(3) -0.8229(3) 0.0399(10) Uani 1 1 d . . . .
N4 N -0.4067(3) -0.2229(3) -0.6542(3) 0.0411(10) Uani 1 1 d . . . .
N5 N -0.2012(3) -0.2789(3) -0.7845(3) 0.0472(11) Uani 1 1 d . . . .
H5 H -0.259(4) -0.241(4) -0.833(3) 0.057 Uiso 1 1 d . U A 1
N6 N -0.2505(3) -0.3352(3) -0.7327(3) 0.0416(10) Uani 1 1 d . . . .

loop_
_atom_site_aniso_label
_atom_site_aniso_U_11
_atom_site_aniso_U_22
_atom_site_aniso_U_33
_atom_site_aniso_U_23
_atom_site_aniso_U_13
_atom_site_aniso_U_12
C1 0.030(2) 0.039(3) 0.041(3) 0.006(2) 0.006(2) 0.004(2)
C2 0.034(3) 0.046(3) 0.063(4) -0.006(3) 0.014(3) 0.000(2)
C3 0.040(3) 0.062(4) 0.078(4) -0.010(3) 0.027(3) 0.001(3)
C4 0.028(3) 0.068(4) 0.075(4) 0.002(3) 0.010(3) -0.007(3)
C5 0.039(3) 0.043(3) 0.057(4) 0.004(3) 0.007(3) -0.006(2)
C6 0.037(3) 0.035(2) 0.042(3) 0.003(2) 0.003(2) 0.002(2)
C7 0.041(3) 0.036(3) 0.042(3) 0.005(2) 0.008(2) -0.003(2)
C8 0.054(3) 0.048(3) 0.060(4) -0.007(3) 0.016(3) -0.007(3)
C9 0.086(5) 0.045(3) 0.059(4) -0.015(3) 0.021(4) 0.003(3)
C10 0.069(4) 0.050(3) 0.073(4) -0.009(3) 0.029(4) 0.006(3)
C11 0.051(3) 0.051(3) 0.059(4) -0.003(3) 0.020(3) 0.004(3)
C12 0.030(3) 0.041(3) 0.060(4) 0.006(3) 0.014(2) 0.000(2)
C13 0.055(3) 0.047(3) 0.050(3) 0.007(3) 0.018(3) 0.004(3)
C14 0.063(4) 0.062(4) 0.083(5) 0.029(4) 0.022(4) 0.015(3)
C15 0.067(4) 0.088(5) 0.047(4) 0.026(4) 0.008(3) 0.002(3)
C16 0.052(4) 0.080(4) 0.044(4) 0.007(4) 0.010(3) -0.008(3)
C17 0.035(3) 0.050(3) 0.045(3) 0.007(3) 0.006(2) -0.005(2)
C18 0.038(3) 0.060(3) 0.038(3) -0.007(3) 0.008(2) -0.003(2)
C19 0.072(4) 0.084(5) 0.043(3) -0.006(4) 0.013(3) -0.004(3)
C20 0.072(4) 0.063(4) 0.067(5) -0.017(4) 0.011(4) 0.002(3)
C21 0.052(4) 0.050(3) 0.074(4) -0.010(3) 0.006(3) 0.005(3)
C22 0.042(3) 0.042(3) 0.062(4) -0.001(3) 0.008(3) -0.001(2)
C23 0.079(5) 0.041(3) 0.057(4) 0.017(3) 0.010(3) -0.010(3)
C24 0.080(5) 0.046(3) 0.063(4) 0.017(3) 0.000(4) 0.012(3)
C25 0.050(3) 0.057(3) 0.053(4) 0.006(3) 0.001(3) 0.012(3)
C26 0.040(3) 0.081(4) 0.044(3) 0.020(3) 0.003(3) 0.009(3)
C27 0.034(3) 0.082(4) 0.063(4) 0.001(4) 0.006(3) 0.004(3)
C28 0.034(3) 0.056(3) 0.085(5) -0.009(4) 0.018(3) 0.000(2)
F1 0.045(2) 0.100(3) 0.156(4) -0.046(3) 0.048(2) -0.0052(18)
F2 0.0480(19) 0.065(2) 0.100(3) -0.016(2) 0.0092(19) -0.0181(16)
F3 0.139(4) 0.061(2) 0.099(3) 0.035(2) 0.040(3) 0.020(2)
F4 0.121(4) 0.102(3) 0.048(2) 0.006(2) 0.006(2) -0.016(2)
Ir01 0.02806(10) 0.03604(10) 0.03904(11) 0.00288(10) 0.00754(8) 0.00099(9)
N1 0.037(2) 0.043(2) 0.044(3) 0.002(2) 0.003(2) -0.0032(19)
N2 0.055(3) 0.040(2) 0.060(3) 0.011(2) 0.009(2) -0.006(2)
N3 0.042(2) 0.035(2) 0.043(2) 0.005(2) 0.011(2) 0.0049(18)
N4 0.031(2) 0.043(2) 0.050(3) -0.005(2) 0.009(2) -0.0048(17)
N5 0.037(3) 0.044(2) 0.062(3) 0.008(2) 0.015(2) -0.0019(19)
N6 0.029(2) 0.047(2) 0.050(3) 0.008(2) 0.0111(19) -0.0015(18)

loop_
_atom_type_symbol
_atom_type_description
_atom_type_scat_dispersion_real
_atom_type_scat_dispersion_imag
_atom_type_scat_source
C C 0.0033 0.0016 'International Tables Vol C Tables 4.2.6.8 and 6.1.1.4'
H H 0.0000 0.0000 'International Tables Vol C Tables 4.2.6.8 and 6.1.1.4'
F F 0.0171 0.0103 'International Tables Vol C Tables 4.2.6.8 and 6.1.1.4'
Ir Ir -1.4442 7.9887 'International Tables Vol C Tables 4.2.6.8 and 6.1.1.4'
N N 0.0061 0.0033 'International Tables Vol C Tables 4.2.6.8 and 6.1.1.4'

loop_
_geom_angle_atom_site_label_1
_geom_angle_atom_site_label_2
_geom_angle_atom_site_label_3
_geom_angle
_geom_angle_publ_flag
C2 C1 C6 119.4(4) ?
C2 C1 Ir01 127.0(4) ?
C6 C1 Ir01 113.6(3) ?
C1 C2 H2 120.7 ?
C3 C2 C1 118.6(5) ?
C3 C2 H2 120.7 ?
C4 C3 C2 124.1(5) ?
F1 C3 C2 118.4(5) ?
F1 C3 C4 117.4(5) ?
C3 C4 H4 121.9 ?
C5 C4 C3 116.1(5) ?
C5 C4 H4 121.9 ?
C4 C5 C6 124.2(5) ?
C4 C5 F2 115.5(5) ?
F2 C5 C6 120.2(5) ?
C1 C6 C7 116.6(4) ?
C5 C6 C1 117.5(5) ?
C5 C6 C7 125.9(4) ?
C8 C7 C6 127.9(5) ?
N3 C7 C6 112.8(4) ?
N3 C7 C8 119.3(5) ?
C7 C8 H8 119.9 ?
C9 C8 C7 120.3(5) ?
C9 C8 H8 119.9 ?
C8 C9 H9 120.0 ?
C8 C9 C10 120.1(6) ?
C10 C9 H9 120.0 ?
C9 C10 H10 120.9 ?
C11 C10 C9 118.2(6) ?
C11 C10 H10 120.9 ?
C10 C11 H11 118.7 ?
N3 C11 C10 122.6(5) ?
N3 C11 H11 118.7 ?
C13 C12 C17 118.0(5) ?
C13 C12 Ir01 127.1(4) ?
C17 C12 Ir01 114.8(3) ?
C12 C13 H13 120.6 ?
C14 C13 C12 118.8(6) ?
C14 C13 H13 120.6 ?
C15 C14 C13 124.4(6) ?
C15 C14 F3 117.9(6) ?
F3 C14 C13 117.7(7) ?
C14 C15 H15 121.9 ?
C14 C15 C16 116.2(6) ?
C16 C15 H15 121.9 ?
C15 C16 C17 123.8(6) ?
C15 C16 F4 116.8(6) ?
F4 C16 C17 119.4(5) ?
C12 C17 C18 115.1(5) ?
C16 C17 C12 118.7(5) ?
C16 C17 C18 126.2(5) ?
C19 C18 C17 127.6(5) ?
N4 C18 C17 113.5(5) ?
N4 C18 C19 118.8(5) ?
C18 C19 H19 119.5 ?
C20 C19 C18 121.0(6) ?
C20 C19 H19 119.5 ?
C19 C20 H20 120.4 ?
C21 C20 C19 119.2(6) ?
C21 C20 H20 120.4 ?
C20 C21 H21 120.6 ?
C22 C21 C20 118.9(6) ?
C22 C21 H21 120.6 ?
C21 C22 H22 118.7 ?
N4 C22 C21 122.7(6) ?
N4 C22 H22 118.7 ?
C24 C23 H23 124.8 ?
C24 C23 N2 110.4(5) ?
N2 C23 H23 124.8 ?
C23 C24 H24 127.2 ?
C23 C24 C25 105.6(5) ?
C25 C24 H24 127.2 ?
C24 C25 H25 125.3 ?
N1 C25 C24 109.4(6) ?
N1 C25 H25 125.3 ?
C27 C26 H26 124.2 ?
N6 C26 H26 124.2 ?
N6 C26 C27 111.5(5) ?
C26 C27 H27 127.6 ?
C28 C27 C26 104.9(5) ?
C28 C27 H27 127.6 ?
C27 C28 H28 125.6 ?
N5 C28 C27 108.8(5) ?
N5 C28 H28 125.6 ?
C1 Ir01 C12 87.94(18) y
C1 Ir01 N1 90.88(17) y
C1 Ir01 N3 80.26(17) y
C1 Ir01 N4 95.47(17) y
C1 Ir01 N6 174.50(16) y
C12 Ir01 N1 174.02(18) y
C12 Ir01 N3 96.25(19) y
C12 Ir01 N4 80.15(19) y
C12 Ir01 N6 89.53(17) y
N1 Ir01 N6 92.14(15) y
N3 Ir01 N1 89.31(15) y
N3 Ir01 N4 174.56(16) y
N3 Ir01 N6 95.17(15) y
N4 Ir01 N1 94.14(16) y
N4 Ir01 N6 88.90(15) y
C25 N1 Ir01 129.2(4) ?
C25 N1 N2 107.4(4) ?
N2 N1 Ir01 122.8(3) ?
C23 N2 N1 107.2(5) ?
C7 N3 Ir01 116.6(3) ?
C11 N3 C7 119.5(4) ?
C11 N3 Ir01 123.9(3) ?
C18 N4 Ir01 116.4(3) ?
C22 N4 C18 119.4(5) ?
C22 N4 Ir01 124.2(4) ?
C28 N5 H5 138(3) ?
C28 N5 N6 109.9(5) ?
N6 N5 H5 112(3) ?
C26 N6 Ir01 130.3(4) ?
C26 N6 N5 104.9(4) ?
N5 N6 Ir01 124.7(3) ?

loop_
_geom_bond_atom_site_label_1
_geom_bond_atom_site_label_2
_geom_bond_distance
_geom_bond_publ_flag
C1 C2 1.395(7) ?
C1 C6 1.412(6) ?
C1 Ir01 2.015(4) y
C2 H2 0.9300 ?
C2 C3 1.370(7) ?
C3 C4 1.369(7) ?
C3 F1 1.356(6) ?
C4 H4 0.9300 ?
C4 C5 1.359(7) ?
C5 C6 1.387(6) ?
C5 F2 1.366(5) ?
C6 C7 1.453(7) ?
C7 C8 1.385(7) ?
C7 N3 1.368(6) ?
C8 H8 0.9300 ?
C8 C9 1.366(8) ?
C9 H9 0.9300 ?
C9 C10 1.378(8) ?
C10 H10 0.9300 ?
C10 C11 1.365(7) ?
C11 H11 0.9300 ?
C11 N3 1.348(6) ?
C12 C13 1.399(6) ?
C12 C17 1.413(7) ?
C12 Ir01 2.015(5) y
C13 H13 0.9300 ?
C13 C14 1.369(8) ?
C14 C15 1.354(9) ?
C14 F3 1.367(6) ?
C15 H15 0.9300 ?
C15 C16 1.359(8) ?
C16 C17 1.374(7) ?
C16 F4 1.370(7) ?
C17 C18 1.467(7) ?
C18 C19 1.384(7) ?
C18 N4 1.371(6) ?
C19 H19 0.9300 ?
C19 C20 1.382(8) ?
C20 H20 0.9300 ?
C20 C21 1.369(8) ?
C21 H21 0.9300 ?
C21 C22 1.367(7) ?
C22 H22 0.9300 ?
C22 N4 1.350(6) ?
C23 H23 0.9300 ?
C23 C24 1.343(8) ?
C23 N2 1.345(6) ?
C24 H24 0.9300 ?
C24 C25 1.369(8) ?
C25 H25 0.9300 ?
C25 N1 1.346(6) ?
C26 H26 0.9300 ?
C26 C27 1.364(8) ?
C26 N6 1.328(6) ?
C27 H27 0.9300 ?
C27 C28 1.344(8) ?
C28 H28 0.9300 ?
C28 N5 1.334(6) ?
Ir01 N1 2.132(4) y
Ir01 N3 2.044(4) y
Ir01 N4 2.045(4) y
Ir01 N6 2.152(4) y
N1 N2 1.361(6) ?
N5 H5 1.06(5) ?
N5 N6 1.351(5) ?

loop_
_geom_hbond_atom_site_label_D
_geom_hbond_atom_site_label_H
_geom_hbond_atom_site_label_A
_geom_hbond_distance_DH
_geom_hbond_distance_HA
_geom_hbond_distance_DA
_geom_hbond_angle_DHA
_geom_hbond_publ_flag
C8 H8 F2 0.93 2.26 2.872(7) 122.5 yes
C19 H19 F4 0.93 2.23 2.852(7) 123.2 yes
N5 H5 N2 1.06(5) 1.60(5) 2.608(6) 159(5) yes

loop_
_geom_torsion_atom_site_label_1
_geom_torsion_atom_site_label_2
_geom_torsion_atom_site_label_3
_geom_torsion_atom_site_label_4
_geom_torsion
C1 C2 C3 C4 2.4(9)
C1 C2 C3 F1 179.3(5)
C1 C6 C7 C8 -175.1(5)
C1 C6 C7 N3 3.4(6)
C2 C1 C6 C5 -2.3(7)
C2 C1 C6 C7 176.9(4)
C2 C3 C4 C5 -2.7(9)
C3 C4 C5 C6 0.4(9)
C3 C4 C5 F2 179.7(5)
C4 C5 C6 C1 2.0(8)
C4 C5 C6 C7 -177.1(5)
C5 C6 C7 C8 4.0(8)
C5 C6 C7 N3 -177.4(4)
C6 C1 C2 C3 0.2(8)
C6 C7 C8 C9 179.1(5)
C6 C7 N3 C11 -178.9(4)
C6 C7 N3 Ir01 0.0(5)
C7 C8 C9 C10 0.2(9)
C8 C7 N3 C11 -0.2(7)
C8 C7 N3 Ir01 178.7(4)
C8 C9 C10 C11 -1.5(9)
C9 C10 C11 N3 2.0(9)
C10 C11 N3 C7 -1.2(8)
C10 C11 N3 Ir01 -180.0(4)
C12 C13 C14 C15 -2.5(9)
C12 C13 C14 F3 179.3(5)
C12 C17 C18 C19 177.3(5)
C12 C17 C18 N4 -2.3(6)
C13 C12 C17 C16 -1.1(7)
C13 C12 C17 C18 179.9(4)
C13 C14 C15 C16 1.7(10)
C14 C15 C16 C17 -0.6(10)
C14 C15 C16 F4 178.9(5)
C15 C16 C17 C12 0.4(9)
C15 C16 C17 C18 179.2(5)
C16 C17 C18 C19 -1.6(9)
C16 C17 C18 N4 178.8(5)
C17 C12 C13 C14 2.1(8)
C17 C18 C19 C20 179.7(5)
C17 C18 N4 C22 -178.9(4)
C17 C18 N4 Ir01 1.6(5)
C18 C19 C20 C21 0.2(10)
C19 C18 N4 C22 1.5(7)
C19 C18 N4 Ir01 -178.1(4)
C19 C20 C21 C22 -0.5(9)
C20 C21 C22 N4 1.3(9)
C21 C22 N4 C18 -1.8(7)
C21 C22 N4 Ir01 177.7(4)
C23 C24 C25 N1 -0.7(7)
C24 C23 N2 N1 0.5(6)
C24 C25 N1 Ir01 171.8(4)
C24 C25 N1 N2 1.0(6)
C25 N1 N2 C23 -1.0(6)
C26 C27 C28 N5 0.2(7)
C27 C26 N6 Ir01 -180.0(4)
C27 C26 N6 N5 1.1(6)
C27 C28 N5 N6 0.4(6)
C28 N5 N6 C26 -0.9(6)
C28 N5 N6 Ir01 -179.9(3)
F1 C3 C4 C5 -179.7(5)
F2 C5 C6 C1 -177.3(4)
F2 C5 C6 C7 3.6(8)
F3 C14 C15 C16 179.8(5)
F4 C16 C17 C12 -179.2(5)
F4 C16 C17 C18 -0.3(9)
Ir01 C1 C2 C3 -177.3(4)
Ir01 C1 C6 C5 175.6(4)
Ir01 C1 C6 C7 -5.2(5)
Ir01 C12 C13 C14 179.7(4)
Ir01 C12 C17 C16 -179.0(4)
Ir01 C12 C17 C18 2.0(6)
Ir01 N1 N2 C23 -172.5(3)
N2 C23 C24 C25 0.1(7)
N3 C7 C8 C9 0.6(8)
N4 C18 C19 C20 -0.7(9)
N6 C26 C27 C28 -0.9(7)
